data_2237826
loop_
_publ_author_name
'Dasari, Sreekanth'
'Miller, Kristin I.'
'Kalaitzis, John A.'
'Bhadbhade, Mohan'
'Neilan, Brett A.'

_publ_section_title
;
 Alternariol 9-<i>O</i>-methyl ether dimethyl sulfoxide monosolvate
;
_journal_coeditor_code FY2088
_journal_issue 6
_journal_name_full 'Acta Crystallographica Section E'
_journal_page_first o872
_journal_page_last o873
_journal_paper_doi 10.1107/S1600536813012294
_journal_volume 69
_journal_year 2013
_chemical_formula_iupac 'C15 H12 O5, C2 H6 O S'
_chemical_formula_moiety 'C15 H12 O5, C2 H6 O S'
_chemical_formula_sum 'C17 H18 O6 S'
_chemical_formula_weight 350.37
_chemical_name_common
;
Alternariol 9-<i>O</i>-methyl ether dimethyl sulfoxide monosolvate
;
_chemical_name_systematic
;
3,7-Dihydroxy-9-methoxy-1-methyl-6<i>H</i>-benzo[<i>c</i>]chromen-6-one
dimethylsulfoxide monosolvate
;
_space_group_IT_number 12
_symmetry_cell_setting monoclinic
_symmetry_space_group_name_Hall '-C 2y'
_symmetry_space_group_name_H-M 'C 1 2/m 1'
_atom_sites_solution_hydrogens geom
_atom_sites_solution_primary direct
_atom_sites_solution_secondary difmap
_audit_creation_method SHELXL-97
_cell_angle_alpha 90.00
_cell_angle_beta 126.815(3)
_cell_angle_gamma 90.00
_cell_formula_units_Z 4
_cell_length_a 18.8906(8)
_cell_length_b 6.8391(3)
_cell_length_c 15.3542(8)
_cell_measurement_reflns_used 4872
_cell_measurement_temperature 150(2)
_cell_measurement_theta_max 30.585
_cell_measurement_theta_min 2.694
_cell_volume 1588.08(14)
_computing_cell_refinement '<i>SAINT</i> (Bruker, 2007)'
_computing_data_collection '<i>APEX2</i> (Bruker, 2007)'
_computing_data_reduction '<i>SAINT</i> (Bruker, 2007)'
_computing_molecular_graphics '<i>SHELXTL-Plus</i> (Sheldrick, 2008)'
_computing_publication_material '<i>SHELXTL-Plus</i> (Sheldrick, 2008)'
_computing_structure_refinement '<i>SHELXL97</i> (Sheldrick, 2008)'
_computing_structure_solution '<i>SHELXS97</i> (Sheldrick, 2008)'
_diffrn_ambient_temperature 150(2)
_diffrn_measured_fraction_theta_full 1.000
_diffrn_measured_fraction_theta_max 1.000
_diffrn_measurement_device_type 'Bruker Kappa APEXII CCD'
_diffrn_measurement_method '\f scans, and \w scans with \k offsets'
_diffrn_radiation_monochromator graphite
_diffrn_radiation_source 'fine-focus sealed tube'
_diffrn_radiation_type MoK\a
_diffrn_radiation_wavelength 0.71073
_diffrn_reflns_av_R_equivalents 0.0286
_diffrn_reflns_av_sigmaI/netI 0.0210
_diffrn_reflns_limit_h_max 22
_diffrn_reflns_limit_h_min -21
_diffrn_reflns_limit_k_max 8
_diffrn_reflns_limit_k_min -8
_diffrn_reflns_limit_l_max 18
_diffrn_reflns_limit_l_min -18
_diffrn_reflns_number 7177
_diffrn_reflns_theta_full 25.00
_diffrn_reflns_theta_max 25.00
_diffrn_reflns_theta_min 1.66
_exptl_absorpt_coefficient_mu 0.235
_exptl_absorpt_correction_T_max 0.9883
_exptl_absorpt_correction_T_min 0.9159
_exptl_absorpt_correction_type multi-scan
_exptl_absorpt_process_details '(SADABS; Bruker, 2001)'
_exptl_crystal_colour Colourless
_exptl_crystal_density_diffrn 1.465
_exptl_crystal_density_method 'not measured'
_exptl_crystal_description Plate
_exptl_crystal_F_000 736
_exptl_crystal_size_max 0.38
_exptl_crystal_size_mid 0.09
_exptl_crystal_size_min 0.05
_refine_diff_density_max 0.271
_refine_diff_density_min -0.317
_refine_ls_extinction_method none
_refine_ls_goodness_of_fit_ref 1.095
_refine_ls_hydrogen_treatment constr
_refine_ls_matrix_type full
_refine_ls_number_parameters 144
_refine_ls_number_reflns 1524
_refine_ls_number_restraints 3
_refine_ls_restrained_S_all 1.096
_refine_ls_R_factor_all 0.0356
_refine_ls_R_factor_gt 0.0319
_refine_ls_shift/su_max 0.000
_refine_ls_shift/su_mean 0.000
_refine_ls_structure_factor_coef Fsqd
_refine_ls_weighting_details 'calc w=1/[\s^2^(Fo^2^)+(0.0550P)^2^+0.9734P] where P=(Fo^2^+2Fc^2^)/3'
_refine_ls_weighting_scheme calc
_refine_ls_wR_factor_gt 0.0898
_refine_ls_wR_factor_ref 0.0933
_reflns_number_gt 1382
_reflns_number_total 1524
_reflns_threshold_expression I>2sigma(I)
_cod_data_source_file fy2088.cif
_cod_data_source_block I
_cod_original_cell_volume 1588.08(13)
_cod_original_sg_symbol_H-M 'C 2/m'
_cod_database_code 2237826
_cod_database_fobs_code 2237826

loop_
_symmetry_equiv_pos_as_xyz
'x, y, z'
'-x, y, -z'
'x+1/2, y+1/2, z'
'-x+1/2, y+1/2, -z'
'-x, -y, -z'
'x, -y, z'
'-x+1/2, -y+1/2, -z'
'x+1/2, -y+1/2, z'

loop_
_atom_site_type_symbol
_atom_site_label
_atom_site_fract_x
_atom_site_fract_y
_atom_site_fract_z
_atom_site_U_iso_or_equiv
_atom_site_adp_type
_atom_site_calc_flag
_atom_site_refinement_flags
_atom_site_occupancy
_atom_site_symmetry_multiplicity
O O1 0.39016(10) 0.0000 0.94667(11) 0.0391(4) Uani d S 1 2
H H1O1 0.3537 0.0000 0.9575 0.059 Uiso d SR 1 2
O O2 0.42281(8) 0.0000 0.67046(11) 0.0206(3) Uani d S 1 2
O O3 0.45897(9) 0.0000 0.55957(11) 0.0265(4) Uani d S 1 2
O O4 0.34069(9) 0.0000 0.35176(11) 0.0237(3) Uani d S 1 2
H H1O4 0.3931 0.0000 0.4162 0.036 Uiso d SR 1 2
O O5 0.04062(9) 0.0000 0.22240(11) 0.0268(4) Uani d S 1 2
C C1 0.21796(12) 0.0000 0.64985(15) 0.0174(4) Uani d S 1 2
C C2 0.25831(11) 0.0000 0.76077(13) 0.0205(4) Uani d S 1 2
H H2 0.2229 0.0000 0.7842 0.025 Uiso calc SRD 1 2
C C3 0.34992(13) 0.0000 0.83847(15) 0.0227(5) Uani d S 1 2
C C4 0.40259(13) 0.0000 0.80403(15) 0.0209(4) Uani d S 1 2
H H4C 0.4639 0.0000 0.8540 0.025 Uiso calc SR 1 2
C C5 0.36216(13) 0.0000 0.69341(16) 0.0173(4) Uani d S 1 2
C C6 0.39827(13) 0.0000 0.56791(16) 0.0190(4) Uani d S 1 2
C C7 0.30546(12) 0.0000 0.47951(15) 0.0172(4) Uani d S 1 2
C C8 0.28052(13) 0.0000 0.37232(16) 0.0185(4) Uani d S 1 2
C C9 0.19222(13) 0.0000 0.28315(15) 0.0202(4) Uani d S 1 2
H H9 0.1757 0.0000 0.2126 0.024 Uiso calc SR 1 2
C C10 0.12935(13) 0.0000 0.30239(16) 0.0192(4) Uani d S 1 2
C C11 0.15201(12) 0.0000 0.40773(13) 0.0194(4) Uani d S 1 2
H H11 0.1077 0.0000 0.4170 0.023 Uiso calc SRD 1 2
C C12 0.24039(13) 0.0000 0.49846(16) 0.0161(4) Uani d S 1 2
C C13 0.27066(12) 0.0000 0.61190(15) 0.0162(4) Uani d S 1 2
C C14 0.11825(10) 0.0000 0.57677(11) 0.0218(4) Uani d S 1 2
H H14A 0.0970 -0.1146 0.5317 0.033 Uiso calc PRD 0.50 1
H H14B 0.0970 0.1146 0.5317 0.033 Uiso calc PRD 0.50 1
H H14C 0.0974 0.0000 0.6204 0.033 Uiso calc SRD 1 2
C C15 0.01044(14) 0.0000 0.11184(16) 0.0292(5) Uani d S 1 2
H H15A -0.0530 0.0000 0.0641 0.044 Uiso calc SR 1 2
H H15B 0.0320 -0.1146 0.0986 0.044 Uiso calc PR 0.50 1
H H15C 0.0320 0.1146 0.0986 0.044 Uiso calc PR 0.50 1
S S1D 0.30260(3) 0.0000 0.10913(4) 0.02538(19) Uani d S 1 2
O O1D 0.27939(9) 0.0000 -0.00407(11) 0.0298(4) Uani d S 1 2
C C1D 0.37818(10) 0.1967(2) 0.17933(12) 0.0285(4) Uani d . 1 1
H H4 0.3992 0.1972 0.2538 0.043 Uiso calc R 1 1
H H3 0.3489 0.3181 0.1455 0.043 Uiso calc R 1 1
H H5 0.4273 0.1808 0.1765 0.043 Uiso calc R 1 1

loop_
_atom_site_aniso_label
_atom_site_aniso_U_11
_atom_site_aniso_U_22
_atom_site_aniso_U_33
_atom_site_aniso_U_12
_atom_site_aniso_U_13
_atom_site_aniso_U_23
O1 0.0209(8) 0.0812(13) 0.0132(7) 0.000 0.0091(7) 0.000
O2 0.0136(7) 0.0319(7) 0.0157(7) 0.000 0.0084(6) 0.000
O3 0.0170(7) 0.0435(9) 0.0217(8) 0.000 0.0131(6) 0.000
O4 0.0209(7) 0.0340(8) 0.0190(7) 0.000 0.0134(6) 0.000
O5 0.0173(7) 0.0422(9) 0.0130(7) 0.000 0.0048(6) 0.000
C1 0.0179(10) 0.0161(9) 0.0162(9) 0.000 0.0092(8) 0.000
C2 0.0195(10) 0.0265(10) 0.0188(10) 0.000 0.0132(9) 0.000
C3 0.0221(10) 0.0303(11) 0.0142(10) 0.000 0.0100(9) 0.000
C4 0.0135(9) 0.0284(10) 0.0151(10) 0.000 0.0054(8) 0.000
C5 0.0166(9) 0.0180(9) 0.0180(10) 0.000 0.0108(8) 0.000
C6 0.0189(10) 0.0190(9) 0.0184(10) 0.000 0.0108(8) 0.000
C7 0.0181(10) 0.0152(9) 0.0176(10) 0.000 0.0103(9) 0.000
C8 0.0236(10) 0.0152(9) 0.0200(10) 0.000 0.0150(9) 0.000
C9 0.0257(11) 0.0198(9) 0.0140(9) 0.000 0.0113(9) 0.000
C10 0.0165(9) 0.0190(9) 0.0157(10) 0.000 0.0062(8) 0.000
C11 0.0164(10) 0.0226(9) 0.0176(10) 0.000 0.0094(9) 0.000
C12 0.0188(9) 0.0118(8) 0.0161(9) 0.000 0.0097(8) 0.000
C13 0.0163(9) 0.0145(9) 0.0165(10) 0.000 0.0092(8) 0.000
C14 0.0174(10) 0.0307(10) 0.0190(10) 0.000 0.0119(9) 0.000
C15 0.0266(12) 0.0389(12) 0.0132(10) 0.000 0.0072(9) 0.000
S1D 0.0166(3) 0.0424(3) 0.0167(3) 0.000 0.0097(2) 0.000
O1D 0.0221(8) 0.0481(9) 0.0152(7) 0.000 0.0090(6) 0.000
C1D 0.0306(8) 0.0267(8) 0.0234(8) 0.0054(6) 0.0136(7) 0.0019(6)

loop_
_atom_type_symbol
_atom_type_description
_atom_type_scat_dispersion_real
_atom_type_scat_dispersion_imag
_atom_type_scat_source
C C 0.0033 0.0016 'International Tables Vol C Tables 4.2.6.8 and 6.1.1.4'
H H 0.0000 0.0000 'International Tables Vol C Tables 4.2.6.8 and 6.1.1.4'
O O 0.0106 0.0060 'International Tables Vol C Tables 4.2.6.8 and 6.1.1.4'
S S 0.1246 0.1234 'International Tables Vol C Tables 4.2.6.8 and 6.1.1.4'

loop_
_geom_angle_atom_site_label_1
_geom_angle_atom_site_label_2
_geom_angle_atom_site_label_3
_geom_angle_site_symmetry_3
_geom_angle
C3 O1 H1O1 . 109.6
C6 O2 C5 . 122.59(15)
C8 O4 H1O4 . 105.8
C10 O5 C15 . 118.07(16)
C2 C1 C13 . 119.87(17)
C2 C1 C14 . 115.84(16)
C13 C1 C14 . 124.30(16)
C1 C2 C3 . 122.50(18)
C1 C2 H2 . 118.7
C3 C2 H2 . 118.7
O1 C3 C4 . 117.92(18)
O1 C3 C2 . 123.20(18)
C4 C3 C2 . 118.88(18)
C3 C4 C5 . 118.47(18)
C3 C4 H4C . 120.8
C5 C4 H4C . 120.8
C4 C5 O2 . 112.33(16)
C4 C5 C13 . 125.09(18)
O2 C5 C13 . 122.58(17)
O3 C6 O2 . 115.63(17)
O3 C6 C7 . 126.07(18)
O2 C6 C7 . 118.30(17)
C8 C7 C12 . 120.78(17)
C8 C7 C6 . 117.79(17)
C12 C7 C6 . 121.43(18)
O4 C8 C9 . 116.93(17)
O4 C8 C7 . 122.14(17)
C9 C8 C7 . 120.93(18)
C10 C9 C8 . 117.89(18)
C10 C9 H9 . 121.1
C8 C9 H9 . 121.1
O5 C10 C9 . 123.89(18)
O5 C10 C11 . 113.60(17)
C9 C10 C11 . 122.51(17)
C12 C11 C10 . 120.51(16)
C12 C11 H11 . 119.7
C10 C11 H11 . 119.7
C11 C12 C7 . 117.39(17)
C11 C12 C13 . 124.49(17)
C7 C12 C13 . 118.13(17)
C5 C13 C1 . 115.19(17)
C5 C13 C12 . 116.97(17)
C1 C13 C12 . 127.83(17)
C1 C14 H14A . 109.5
C1 C14 H14B . 109.5
H14A C14 H14B . 109.5
C1 C14 H14C . 109.5
H14A C14 H14C . 109.5
H14B C14 H14C . 109.5
O5 C15 H15A . 109.5
O5 C15 H15B . 109.5
H15A C15 H15B . 109.5
O5 C15 H15C . 109.5
H15A C15 H15C . 109.5
H15B C15 H15C . 109.5
O1D S1D C1D . 105.68(6)
O1D S1D C1D 6 105.68(6)
C1D S1D C1D 6 98.23(10)
S1D C1D H4 . 109.5
S1D C1D H3 . 109.5
H4 C1D H3 . 109.5
S1D C1D H5 . 109.5
H4 C1D H5 . 109.5
H3 C1D H5 . 109.5

loop_
_geom_bond_atom_site_label_1
_geom_bond_atom_site_label_2
_geom_bond_site_symmetry_2
_geom_bond_distance
O1 C3 . 1.351(2)
O1 H1O1 . 0.8003
O2 C6 . 1.349(2)
O2 C5 . 1.386(2)
O3 C6 . 1.228(2)
O4 C8 . 1.350(2)
O4 H1O4 . 0.8859
O5 C10 . 1.360(2)
O5 C15 . 1.431(2)
C1 C2 . 1.388(2)
C1 C13 . 1.423(3)
C1 C14 . 1.508(2)
C2 C3 . 1.394(3)
C2 H2 . 0.9300
C3 C4 . 1.378(3)
C4 C5 . 1.383(3)
C4 H4C . 0.9300
C5 C13 . 1.401(3)
C6 C7 . 1.437(3)
C7 C8 . 1.415(3)
C7 C12 . 1.423(3)
C8 C9 . 1.386(3)
C9 C10 . 1.385(3)
C9 H9 . 0.9300
C10 C11 . 1.403(2)
C11 C12 . 1.393(3)
C11 H11 . 0.9300
C12 C13 . 1.472(3)
C14 H14A . 0.9600
C14 H14B . 0.9600
C14 H14C . 0.9600
C15 H15A . 0.9600
C15 H15B . 0.9600
C15 H15C . 0.9600
S1D O1D . 1.5166(15)
S1D C1D . 1.7790(15)
S1D C1D 6 1.7790(15)
C1D H4 . 0.9600
C1D H3 . 0.9600
C1D H5 . 0.9600

loop_
_geom_hbond_atom_site_label_D
_geom_hbond_atom_site_label_H
_geom_hbond_atom_site_label_A
_geom_hbond_site_symmetry_A
_geom_hbond_distance_DH
_geom_hbond_distance_HA
_geom_hbond_distance_DA
_geom_hbond_angle_DHA
O1 H1O1 O1D 1_556 0.80 1.82 2.617(2) 174.6
O4 H1O4 O3 . 0.89 1.76 2.575(2) 151.0
O4 H1O4 O3 2_656 0.89 2.59 3.162(2) 123.2
C4 H4C O1 2_657 0.93 2.62 3.467(2) 152.0
C1D H4 O4 . 0.96 2.70 3.401(2) 130.3
C1D H5 O2 2_656 0.96 2.66 3.2970(19) 123.9

loop_
_geom_torsion_atom_site_label_1
_geom_torsion_atom_site_label_2
_geom_torsion_atom_site_label_3
_geom_torsion_atom_site_label_4
_geom_torsion
C13 C1 C2 C3 0.0000(10)
C14 C1 C2 C3 180.0
C1 C2 C3 O1 180.0
C1 C2 C3 C4 0.0000(10)
O1 C3 C4 C5 180.0000(10)
C2 C3 C4 C5 0.0000(10)
C3 C4 C5 O2 180.0
C3 C4 C5 C13 0.0
C6 O2 C5 C4 180.0
C6 O2 C5 C13 0.0
C5 O2 C6 O3 180.0
C5 O2 C6 C7 0.0
O3 C6 C7 C8 0.0
O2 C6 C7 C8 180.0
O3 C6 C7 C12 180.0
O2 C6 C7 C12 0.0
C12 C7 C8 O4 180.0
C6 C7 C8 O4 0.0
C12 C7 C8 C9 0.0
C6 C7 C8 C9 180.0
O4 C8 C9 C10 180.0
C7 C8 C9 C10 0.0
C15 O5 C10 C9 0.0
C15 O5 C10 C11 180.0
C8 C9 C10 O5 180.0
C8 C9 C10 C11 0.0
O5 C10 C11 C12 180.0
C9 C10 C11 C12 0.0
C10 C11 C12 C7 0.0
C10 C11 C12 C13 180.0
C8 C7 C12 C11 0.0
C6 C7 C12 C11 180.0
C8 C7 C12 C13 180.0
C6 C7 C12 C13 0.0
C4 C5 C13 C1 0.0
O2 C5 C13 C1 180.0
C4 C5 C13 C12 180.0
O2 C5 C13 C12 0.0000(10)
C2 C1 C13 C5 0.0000(10)
C14 C1 C13 C5 180.0
C2 C1 C13 C12 180.0
C14 C1 C13 C12 0.0
C11 C12 C13 C5 180.0
C7 C12 C13 C5 0.0
C11 C12 C13 C1 0.0
C7 C12 C13 C1 180.0
